data_7034775
loop_
_publ_author_name
'Mansell, S. M.'
'Russell, C. A.'
'Wass, D. F.'

_publ_section_title
;
 Synthesis of chelating diamido Sn(iv) compounds from oxidation of Sn(ii)
 and directly from Sn(iv) precursors.
;
_journal_issue 21
_journal_name_full 'Dalton transactions (Cambridge, England : 2003)'
_journal_page_first 9756
_journal_page_last 9765
_journal_paper_doi 10.1039/c5dt01022e
_journal_volume 44
_journal_year 2015
_chemical_formula_moiety 'C29 H46 N2 Sn'
_chemical_formula_sum 'C29 H46 N2 Sn'
_chemical_formula_weight 541.37
_chemical_name_systematic
; 
 ? 
;
_space_group_IT_number 4
_symmetry_cell_setting monoclinic
_symmetry_space_group_name_Hall 'P 2yb'
_symmetry_space_group_name_H-M 'P 1 21 1'
_atom_sites_solution_hydrogens geom
_atom_sites_solution_primary direct
_atom_sites_solution_secondary difmap
_audit_creation_method SHELXL-97
_audit_update_record
;
2014-10-03 deposited with the CCDC.
2015-04-21 downloaded from the CCDC.
;
_cell_angle_alpha 90.00
_cell_angle_beta 99.6880(10)
_cell_angle_gamma 90.00
_cell_formula_units_Z 2
_cell_length_a 10.0169(5)
_cell_length_b 10.7935(6)
_cell_length_c 13.1689(7)
_cell_measurement_reflns_used 5931
_cell_measurement_temperature 173(2)
_cell_measurement_theta_max 26.856
_cell_measurement_theta_min 2.454
_cell_volume 1403.48(13)
_computing_cell_refinement 'BRUKER SAINT'
_computing_data_collection 'BRUKER SMART'
_computing_data_reduction 'BRUKER SAINT'
_computing_molecular_graphics SHELXTL
_computing_publication_material SHELXTL
_computing_structure_refinement 'SHELXL-97 (Sheldrick, 1997)'
_computing_structure_solution 'SHELXS-97 (Sheldrick, 1990)'
_diffrn_ambient_temperature 173(2)
_diffrn_detector_area_resol_mean 8.2
_diffrn_measured_fraction_theta_full 0.995
_diffrn_measured_fraction_theta_max 0.995
_diffrn_measurement_device_type 'CCD area detector'
_diffrn_measurement_method 'omega scans'
_diffrn_radiation_monochromator graphite
_diffrn_radiation_source 'fine-focus sealed tube'
_diffrn_radiation_type MoK\a
_diffrn_radiation_wavelength 0.71073
_diffrn_reflns_av_R_equivalents 0.0302
_diffrn_reflns_av_sigmaI/netI 0.0605
_diffrn_reflns_limit_h_max 13
_diffrn_reflns_limit_h_min -9
_diffrn_reflns_limit_k_max 13
_diffrn_reflns_limit_k_min -14
_diffrn_reflns_limit_l_max 17
_diffrn_reflns_limit_l_min -17
_diffrn_reflns_number 9323
_diffrn_reflns_theta_full 27.51
_diffrn_reflns_theta_max 27.51
_diffrn_reflns_theta_min 1.57
_exptl_absorpt_coefficient_mu 0.928
_exptl_absorpt_correction_T_max 0.95
_exptl_absorpt_correction_T_min 0.185
_exptl_absorpt_correction_type multi-scan
_exptl_absorpt_process_details 'SADABS v2.10 (BRUKER-AXS)'
_exptl_crystal_colour Colourless
_exptl_crystal_density_diffrn 1.281
_exptl_crystal_density_method 'not measured'
_exptl_crystal_description Plate
_exptl_crystal_F_000 568
_exptl_crystal_size_max 0.30
_exptl_crystal_size_mid 0.20
_exptl_crystal_size_min 0.05
_refine_diff_density_max 0.629
_refine_diff_density_min -0.708
_refine_diff_density_rms 0.081
_refine_ls_abs_structure_details 'Flack H D (1983), Acta Cryst. A39, 876-881'
_refine_ls_abs_structure_Flack -0.01(3)
_refine_ls_extinction_method none
_refine_ls_goodness_of_fit_ref 1.025
_refine_ls_hydrogen_treatment constr
_refine_ls_matrix_type full
_refine_ls_number_parameters 300
_refine_ls_number_reflns 5917
_refine_ls_number_restraints 1
_refine_ls_restrained_S_all 1.025
_refine_ls_R_factor_all 0.0481
_refine_ls_R_factor_gt 0.0379
_refine_ls_shift/su_max 0.001
_refine_ls_shift/su_mean 0.000
_refine_ls_structure_factor_coef Fsqd
_refine_ls_weighting_details 'calc w=1/[\s^2^(Fo^2^)+(0.0385P)^2^+0.0000P] where P=(Fo^2^+2Fc^2^)/3'
_refine_ls_weighting_scheme calc
_refine_ls_wR_factor_gt 0.0792
_refine_ls_wR_factor_ref 0.0827
_reflns_number_gt 5175
_reflns_number_total 5917
_reflns_threshold_expression >2sigma(I)
_cod_data_source_file c5dt01022e2.cif
_cod_data_source_block 2
_cod_depositor_comments
;
The following automatic conversions were performed:

'_symmetry_cell_setting' value 'Monoclinic' changed to 'monoclinic'
according to
/usr/data/users/saulius/crontab/automatic-downloads/rss-feeds/RSC/lib/dictionaries/cif_core.dic
dictionary named 'cif_core.dic' version 2.4.2 from 2011-04-26.

Automatic conversion script
Id: cif_fix_values 3271 2015-04-21 07:52:19Z andrius 

 Adding full bibliography for 7034774--7034789.cif.
;
_cod_original_sg_symbol_H-M 'P 2(1)'
_cod_database_code 7034775

loop_
_symmetry_equiv_pos_as_xyz
'x, y, z'
'-x, y+1/2, -z'

loop_
_atom_site_label
_atom_site_type_symbol
_atom_site_fract_x
_atom_site_fract_y
_atom_site_fract_z
_atom_site_U_iso_or_equiv
_atom_site_adp_type
_atom_site_occupancy
_atom_site_symmetry_multiplicity
_atom_site_calc_flag
_atom_site_refinement_flags
Sn1 Sn 0.68555(2) 0.77497(4) 0.768493(17) 0.02144(7) Uani 1 1 d .
N1 N 0.7498(4) 0.7001(3) 0.6435(3) 0.0233(8) Uani 1 1 d .
N2 N 0.7816(4) 0.6523(3) 0.8719(3) 0.0240(8) Uani 1 1 d .
C1 C 0.7398(4) 0.7621(6) 0.5471(3) 0.0226(10) Uani 1 1 d .
C2 C 0.6260(4) 0.7414(4) 0.4693(3) 0.0249(10) Uani 1 1 d .
C3 C 0.6140(5) 0.8082(4) 0.3788(3) 0.0304(12) Uani 1 1 d .
H3 H 0.5367 0.7961 0.3271 0.037 Uiso 1 1 calc R
C4 C 0.7114(6) 0.8920(4) 0.3616(4) 0.0369(12) Uani 1 1 d .
H4 H 0.7016 0.9365 0.2986 0.044 Uiso 1 1 calc R
C5 C 0.8238(5) 0.9110(4) 0.4369(3) 0.0325(11) Uani 1 1 d .
H5 H 0.8907 0.9690 0.4249 0.039 Uiso 1 1 calc R
C6 C 0.8406(4) 0.8463(4) 0.5301(3) 0.0246(9) Uani 1 1 d .
C7 C 0.9701(5) 0.8637(4) 0.6070(4) 0.0304(10) Uani 1 1 d .
H7 H 0.9534 0.8332 0.6754 0.036 Uiso 1 1 calc R
C8 C 1.0815(5) 0.7863(9) 0.5760(4) 0.0512(14) Uani 1 1 d .
H8A H 1.0576 0.6984 0.5783 0.077 Uiso 1 1 calc R
H8B H 1.1661 0.8017 0.6237 0.077 Uiso 1 1 calc R
H8C H 1.0933 0.8084 0.5059 0.077 Uiso 1 1 calc R
C9 C 1.0170(6) 0.9980(5) 0.6199(4) 0.0432(13) Uani 1 1 d .
H9A H 1.0909 1.0044 0.6787 0.065 Uiso 1 1 calc R
H9B H 0.9412 1.0502 0.6320 0.065 Uiso 1 1 calc R
H9C H 1.0490 1.0255 0.5573 0.065 Uiso 1 1 calc R
C10 C 0.5172(5) 0.6459(4) 0.4823(3) 0.0282(10) Uani 1 1 d .
H10 H 0.5326 0.6192 0.5561 0.034 Uiso 1 1 calc R
C11 C 0.5303(6) 0.5310(4) 0.4161(4) 0.0381(12) Uani 1 1 d .
H11A H 0.4672 0.4670 0.4314 0.057 Uiso 1 1 calc R
H11B H 0.6232 0.4993 0.4315 0.057 Uiso 1 1 calc R
H11C H 0.5088 0.5534 0.3430 0.057 Uiso 1 1 calc R
C12 C 0.3747(5) 0.6974(5) 0.4569(4) 0.0450(13) Uani 1 1 d .
H12A H 0.3685 0.7737 0.4963 0.068 Uiso 1 1 calc R
H12B H 0.3103 0.6363 0.4751 0.068 Uiso 1 1 calc R
H12C H 0.3533 0.7156 0.3831 0.068 Uiso 1 1 calc R
C13 C 0.8540(5) 0.6842(4) 0.9712(3) 0.0253(9) Uani 1 1 d .
C14 C 0.7842(5) 0.6941(4) 1.0559(3) 0.0264(9) Uani 1 1 d .
C15 C 0.8574(5) 0.7209(4) 1.1528(3) 0.0313(11) Uani 1 1 d .
H15 H 0.8110 0.7289 1.2097 0.038 Uiso 1 1 calc R
C16 C 0.9964(5) 0.7361(4) 1.1678(3) 0.0342(12) Uani 1 1 d .
H16 H 1.0449 0.7536 1.2347 0.041 Uiso 1 1 calc R
C17 C 1.0652(5) 0.7257(4) 1.0846(3) 0.0300(10) Uani 1 1 d .
H17 H 1.1609 0.7350 1.0956 0.036 Uiso 1 1 calc R
C18 C 0.9959(5) 0.7019(4) 0.9856(3) 0.0276(10) Uani 1 1 d .
C19 C 1.0738(5) 0.6996(5) 0.8960(4) 0.0317(11) Uani 1 1 d .
H19 H 1.0072 0.6866 0.8313 0.038 Uiso 1 1 calc R
C20 C 1.1773(6) 0.5927(5) 0.9056(5) 0.0518(15) Uani 1 1 d .
H20A H 1.2192 0.5896 0.8435 0.078 Uiso 1 1 calc R
H20B H 1.1311 0.5141 0.9134 0.078 Uiso 1 1 calc R
H20C H 1.2475 0.6064 0.9660 0.078 Uiso 1 1 calc R
C21 C 1.1435(6) 0.8246(5) 0.8874(4) 0.0391(13) Uani 1 1 d .
H21A H 1.0754 0.8906 0.8777 0.059 Uiso 1 1 calc R
H21B H 1.1914 0.8230 0.8283 0.059 Uiso 1 1 calc R
H21C H 1.2084 0.8401 0.9505 0.059 Uiso 1 1 calc R
C22 C 0.6312(5) 0.6794(5) 1.0426(4) 0.0323(11) Uani 1 1 d .
H22 H 0.5991 0.6439 0.9727 0.039 Uiso 1 1 calc R
C23 C 0.5904(6) 0.5905(6) 1.1218(4) 0.0491(14) Uani 1 1 d .
H23A H 0.6172 0.6252 1.1910 0.074 Uiso 1 1 calc R
H23B H 0.6358 0.5107 1.1175 0.074 Uiso 1 1 calc R
H23C H 0.4921 0.5785 1.1079 0.074 Uiso 1 1 calc R
C24 C 0.5642(6) 0.8051(5) 1.0478(4) 0.0491(18) Uani 1 1 d .
H24A H 0.4656 0.7950 1.0351 0.074 Uiso 1 1 calc R
H24B H 0.5909 0.8600 0.9953 0.074 Uiso 1 1 calc R
H24C H 0.5931 0.8414 1.1162 0.074 Uiso 1 1 calc R
C25 C 0.7965(5) 0.5714(4) 0.6522(3) 0.0275(10) Uani 1 1 d .
H25A H 0.8963 0.5706 0.6722 0.033 Uiso 1 1 calc R
H25B H 0.7739 0.5312 0.5838 0.033 Uiso 1 1 calc R
C26 C 0.7349(5) 0.4965(4) 0.7298(3) 0.0303(10) Uani 1 1 d .
H26A H 0.7484 0.4075 0.7165 0.036 Uiso 1 1 calc R
H26B H 0.6361 0.5121 0.7182 0.036 Uiso 1 1 calc R
C27 C 0.7911(5) 0.5230(4) 0.8427(3) 0.0300(10) Uani 1 1 d .
H27A H 0.7415 0.4717 0.8863 0.036 Uiso 1 1 calc R
H27B H 0.8874 0.4975 0.8570 0.036 Uiso 1 1 calc R
C28 C 0.4706(4) 0.7571(7) 0.7547(3) 0.0375(14) Uani 1 1 d .
H28A H 0.4456 0.6694 0.7482 0.056 Uiso 1 1 calc R
H28B H 0.4265 0.8021 0.6934 0.056 Uiso 1 1 calc R
H28C H 0.4412 0.7918 0.8161 0.056 Uiso 1 1 calc R
C29 C 0.7610(5) 0.9558(4) 0.8056(4) 0.0336(11) Uani 1 1 d .
H29A H 0.8260 0.9533 0.8701 0.050 Uiso 1 1 calc R
H29B H 0.6858 1.0110 0.8136 0.050 Uiso 1 1 calc R
H29C H 0.8062 0.9868 0.7501 0.050 Uiso 1 1 calc R

loop_
_atom_site_aniso_label
_atom_site_aniso_U_11
_atom_site_aniso_U_22
_atom_site_aniso_U_33
_atom_site_aniso_U_23
_atom_site_aniso_U_13
_atom_site_aniso_U_12
Sn1 0.02115(12) 0.02412(12) 0.02002(11) -0.0001(2) 0.00626(8) 0.0002(2)
N1 0.032(2) 0.0196(18) 0.0197(17) 0.0012(14) 0.0093(15) 0.0003(15)
N2 0.030(2) 0.0211(18) 0.0211(18) 0.0002(15) 0.0040(16) 0.0049(15)
C1 0.0258(18) 0.021(3) 0.0230(16) -0.008(2) 0.0102(14) -0.004(2)
C2 0.027(2) 0.026(3) 0.0238(19) -0.0045(15) 0.0094(17) -0.0001(16)
C3 0.033(2) 0.034(3) 0.024(2) 0.0008(17) 0.0041(19) -0.0017(18)
C4 0.055(3) 0.033(3) 0.024(2) 0.006(2) 0.011(2) -0.004(2)
C5 0.040(3) 0.030(3) 0.031(2) 0.000(2) 0.014(2) -0.005(2)
C6 0.027(2) 0.026(2) 0.022(2) -0.0024(17) 0.0072(19) 0.0017(18)
C7 0.028(2) 0.036(3) 0.028(2) -0.003(2) 0.006(2) -0.004(2)
C8 0.033(2) 0.057(4) 0.063(3) -0.012(5) 0.005(2) 0.001(4)
C9 0.039(3) 0.043(3) 0.046(3) -0.004(2) 0.003(3) -0.010(2)
C10 0.028(2) 0.034(2) 0.023(2) -0.0007(19) 0.0048(19) -0.005(2)
C11 0.044(3) 0.032(3) 0.035(3) 0.001(2) 0.000(2) -0.004(2)
C12 0.031(3) 0.052(3) 0.053(3) -0.004(3) 0.008(2) -0.004(2)
C13 0.036(3) 0.020(2) 0.019(2) 0.0022(17) 0.0040(19) -0.0020(19)
C14 0.030(2) 0.026(2) 0.025(2) 0.0047(18) 0.0114(19) -0.0008(19)
C15 0.044(3) 0.031(2) 0.020(2) 0.0009(18) 0.009(2) 0.000(2)
C16 0.037(3) 0.038(3) 0.025(2) 0.0005(18) -0.002(2) 0.0001(19)
C17 0.025(2) 0.032(2) 0.031(2) 0.0040(18) 0.000(2) -0.0023(18)
C18 0.031(2) 0.027(2) 0.025(2) 0.0056(18) 0.0044(19) -0.0005(19)
C19 0.020(3) 0.044(3) 0.031(3) -0.002(2) 0.006(2) 0.000(2)
C20 0.050(4) 0.056(4) 0.053(4) -0.008(3) 0.019(3) 0.006(3)
C21 0.026(3) 0.055(3) 0.037(3) 0.006(2) 0.008(2) -0.006(2)
C22 0.035(3) 0.037(3) 0.026(2) 0.000(2) 0.010(2) -0.006(2)
C23 0.040(3) 0.060(4) 0.051(3) 0.008(3) 0.019(3) -0.013(3)
C24 0.037(3) 0.053(5) 0.056(3) 0.003(3) 0.004(3) 0.007(3)
C25 0.033(3) 0.027(2) 0.023(2) -0.0006(18) 0.0065(19) 0.0050(19)
C26 0.038(3) 0.023(2) 0.028(2) -0.0007(18) -0.001(2) -0.002(2)
C27 0.038(3) 0.021(2) 0.029(2) 0.0025(19) 0.002(2) -0.004(2)
C28 0.027(2) 0.054(4) 0.033(2) 0.005(3) 0.0106(17) 0.003(3)
C29 0.034(3) 0.027(3) 0.043(3) -0.009(2) 0.014(2) -0.002(2)

loop_
_atom_type_symbol
_atom_type_description
_atom_type_scat_dispersion_real
_atom_type_scat_dispersion_imag
_atom_type_scat_source
C C 0.0033 0.0016 'International Tables Vol C Tables 4.2.6.8 and 6.1.1.4'
H H 0.0000 0.0000 'International Tables Vol C Tables 4.2.6.8 and 6.1.1.4'
N N 0.0061 0.0033 'International Tables Vol C Tables 4.2.6.8 and 6.1.1.4'
Sn Sn -0.6537 1.4246 'International Tables Vol C Tables 4.2.6.8 and 6.1.1.4'

loop_
_geom_angle_atom_site_label_1
_geom_angle_atom_site_label_2
_geom_angle_atom_site_label_3
_geom_angle
N2 Sn1 N1 96.04(14)
N2 Sn1 C29 109.70(18)
N1 Sn1 C29 113.78(17)
N2 Sn1 C28 110.9(2)
N1 Sn1 C28 110.29(17)
C29 Sn1 C28 114.7(2)
C1 N1 C25 119.3(4)
C1 N1 Sn1 123.4(3)
C25 N1 Sn1 117.0(2)
C13 N2 C27 115.3(3)
C13 N2 Sn1 124.7(3)
C27 N2 Sn1 119.7(3)
C6 C1 C2 120.0(4)
C6 C1 N1 120.2(4)
C2 C1 N1 119.9(4)
C3 C2 C1 119.0(4)
C3 C2 C10 119.2(4)
C1 C2 C10 121.8(4)
C4 C3 C2 121.6(4)
C4 C3 H3 119.2
C2 C3 H3 119.2
C3 C4 C5 119.6(4)
C3 C4 H4 120.2
C5 C4 H4 120.2
C4 C5 C6 121.2(4)
C4 C5 H5 119.4
C6 C5 H5 119.4
C5 C6 C1 118.7(4)
C5 C6 C7 119.2(4)
C1 C6 C7 122.0(4)
C8 C7 C6 109.9(4)
C8 C7 C9 109.2(5)
C6 C7 C9 113.9(4)
C8 C7 H7 107.9
C6 C7 H7 107.9
C9 C7 H7 107.9
C7 C8 H8A 109.5
C7 C8 H8B 109.5
H8A C8 H8B 109.5
C7 C8 H8C 109.5
H8A C8 H8C 109.5
H8B C8 H8C 109.5
C7 C9 H9A 109.5
C7 C9 H9B 109.5
H9A C9 H9B 109.5
C7 C9 H9C 109.5
H9A C9 H9C 109.5
H9B C9 H9C 109.5
C12 C10 C2 112.9(4)
C12 C10 C11 109.8(4)
C2 C10 C11 110.5(4)
C12 C10 H10 107.8
C2 C10 H10 107.8
C11 C10 H10 107.8
C10 C11 H11A 109.5
C10 C11 H11B 109.5
H11A C11 H11B 109.5
C10 C11 H11C 109.5
H11A C11 H11C 109.5
H11B C11 H11C 109.5
C10 C12 H12A 109.5
C10 C12 H12B 109.5
H12A C12 H12B 109.5
C10 C12 H12C 109.5
H12A C12 H12C 109.5
H12B C12 H12C 109.5
C18 C13 C14 120.1(4)
C18 C13 N2 120.0(4)
C14 C13 N2 119.8(4)
C15 C14 C13 118.9(4)
C15 C14 C22 119.5(4)
C13 C14 C22 121.5(4)
C16 C15 C14 121.3(4)
C16 C15 H15 119.4
C14 C15 H15 119.4
C15 C16 C17 119.8(4)
C15 C16 H16 120.1
C17 C16 H16 120.1
C16 C17 C18 121.0(4)
C16 C17 H17 119.5
C18 C17 H17 119.5
C17 C18 C13 118.8(4)
C17 C18 C19 119.3(4)
C13 C18 C19 121.9(4)
C18 C19 C21 110.1(4)
C18 C19 C20 112.0(4)
C21 C19 C20 110.9(4)
C18 C19 H19 107.9
C21 C19 H19 107.9
C20 C19 H19 107.9
C19 C20 H20A 109.5
C19 C20 H20B 109.5
H20A C20 H20B 109.5
C19 C20 H20C 109.5
H20A C20 H20C 109.5
H20B C20 H20C 109.5
C19 C21 H21A 109.5
C19 C21 H21B 109.5
H21A C21 H21B 109.5
C19 C21 H21C 109.5
H21A C21 H21C 109.5
H21B C21 H21C 109.5
C24 C22 C14 110.2(4)
C24 C22 C23 111.1(4)
C14 C22 C23 111.6(4)
C24 C22 H22 107.9
C14 C22 H22 107.9
C23 C22 H22 107.9
C22 C23 H23A 109.5
C22 C23 H23B 109.5
H23A C23 H23B 109.5
C22 C23 H23C 109.5
H23A C23 H23C 109.5
H23B C23 H23C 109.5
C22 C24 H24A 109.5
C22 C24 H24B 109.5
H24A C24 H24B 109.5
C22 C24 H24C 109.5
H24A C24 H24C 109.5
H24B C24 H24C 109.5
N1 C25 C26 113.4(4)
N1 C25 H25A 108.9
C26 C25 H25A 108.9
N1 C25 H25B 108.9
C26 C25 H25B 108.9
H25A C25 H25B 107.7
C25 C26 C27 115.7(4)
C25 C26 H26A 108.4
C27 C26 H26A 108.4
C25 C26 H26B 108.4
C27 C26 H26B 108.4
H26A C26 H26B 107.4
N2 C27 C26 114.0(4)
N2 C27 H27A 108.7
C26 C27 H27A 108.7
N2 C27 H27B 108.7
C26 C27 H27B 108.7
H27A C27 H27B 107.6
Sn1 C28 H28A 109.5
Sn1 C28 H28B 109.5
H28A C28 H28B 109.5
Sn1 C28 H28C 109.5
H28A C28 H28C 109.5
H28B C28 H28C 109.5
Sn1 C29 H29A 109.5
Sn1 C29 H29B 109.5
H29A C29 H29B 109.5
Sn1 C29 H29C 109.5
H29A C29 H29C 109.5
H29B C29 H29C 109.5

loop_
_geom_bond_atom_site_label_1
_geom_bond_atom_site_label_2
_geom_bond_distance
Sn1 N2 2.023(3)
Sn1 N1 2.033(3)
Sn1 C29 2.120(5)
Sn1 C28 2.139(4)
N1 C1 1.423(6)
N1 C25 1.464(5)
N2 C13 1.427(5)
N2 C27 1.455(6)
C1 C6 1.403(7)
C1 C2 1.417(6)
C2 C3 1.382(6)
C2 C10 1.531(6)
C3 C4 1.377(7)
C3 H3 0.9500
C4 C5 1.384(7)
C4 H4 0.9500
C5 C6 1.398(6)
C5 H5 0.9500
C6 C7 1.517(6)
C7 C8 1.504(8)
C7 C9 1.524(7)
C7 H7 1.0000
C8 H8A 0.9800
C8 H8B 0.9800
C8 H8C 0.9800
C9 H9A 0.9800
C9 H9B 0.9800
C9 H9C 0.9800
C10 C12 1.515(7)
C10 C11 1.534(6)
C10 H10 1.0000
C11 H11A 0.9800
C11 H11B 0.9800
C11 H11C 0.9800
C12 H12A 0.9800
C12 H12B 0.9800
C12 H12C 0.9800
C13 C18 1.415(6)
C13 C14 1.417(6)
C14 C15 1.390(6)
C14 C22 1.521(7)
C15 C16 1.383(7)
C15 H15 0.9500
C16 C17 1.393(7)
C16 H16 0.9500
C17 C18 1.394(6)
C17 H17 0.9500
C18 C19 1.521(7)
C19 C21 1.532(7)
C19 C20 1.543(7)
C19 H19 1.0000
C20 H20A 0.9800
C20 H20B 0.9800
C20 H20C 0.9800
C21 H21A 0.9800
C21 H21B 0.9800
C21 H21C 0.9800
C22 C24 1.520(7)
C22 C23 1.523(7)
C22 H22 1.0000
C23 H23A 0.9800
C23 H23B 0.9800
C23 H23C 0.9800
C24 H24A 0.9800
C24 H24B 0.9800
C24 H24C 0.9800
C25 C26 1.514(6)
C25 H25A 0.9900
C25 H25B 0.9900
C26 C27 1.525(6)
C26 H26A 0.9900
C26 H26B 0.9900
C27 H27A 0.9900
C27 H27B 0.9900
C28 H28A 0.9800
C28 H28B 0.9800
C28 H28C 0.9800
C29 H29A 0.9800
C29 H29B 0.9800
C29 H29C 0.9800

loop_
_geom_torsion_atom_site_label_1
_geom_torsion_atom_site_label_2
_geom_torsion_atom_site_label_3
_geom_torsion_atom_site_label_4
_geom_torsion
N2 Sn1 N1 C1 -165.6(3)
C29 Sn1 N1 C1 -51.0(4)
C28 Sn1 N1 C1 79.5(4)
N2 Sn1 N1 C25 20.3(3)
C29 Sn1 N1 C25 134.9(3)
C28 Sn1 N1 C25 -94.6(4)
N1 Sn1 N2 C13 136.9(3)
C29 Sn1 N2 C13 18.9(4)
C28 Sn1 N2 C13 -108.7(4)
N1 Sn1 N2 C27 -36.9(4)
C29 Sn1 N2 C27 -154.8(3)
C28 Sn1 N2 C27 77.6(4)
C25 N1 C1 C6 -101.6(6)
Sn1 N1 C1 C6 84.4(5)
C25 N1 C1 C2 80.1(6)
Sn1 N1 C1 C2 -93.8(5)
C6 C1 C2 C3 -2.2(7)
N1 C1 C2 C3 176.0(4)
C6 C1 C2 C10 176.9(4)
N1 C1 C2 C10 -4.9(7)
C1 C2 C3 C4 1.5(7)
C10 C2 C3 C4 -177.6(4)
C2 C3 C4 C5 -0.5(7)
C3 C4 C5 C6 0.2(7)
C4 C5 C6 C1 -0.9(7)
C4 C5 C6 C7 175.7(4)
C2 C1 C6 C5 1.9(7)
N1 C1 C6 C5 -176.3(4)
C2 C1 C6 C7 -174.6(4)
N1 C1 C6 C7 7.1(7)
C5 C6 C7 C8 -80.1(6)
C1 C6 C7 C8 96.5(6)
C5 C6 C7 C9 42.9(6)
C1 C6 C7 C9 -140.6(5)
C3 C2 C10 C12 -50.2(6)
C1 C2 C10 C12 130.6(5)
C3 C2 C10 C11 73.2(5)
C1 C2 C10 C11 -105.9(5)
C27 N2 C13 C18 78.3(5)
Sn1 N2 C13 C18 -95.6(4)
C27 N2 C13 C14 -99.6(5)
Sn1 N2 C13 C14 86.4(5)
C18 C13 C14 C15 -0.2(7)
N2 C13 C14 C15 177.7(4)
C18 C13 C14 C22 178.1(4)
N2 C13 C14 C22 -3.9(6)
C13 C14 C15 C16 -1.0(7)
C22 C14 C15 C16 -179.4(4)
C14 C15 C16 C17 0.6(7)
C15 C16 C17 C18 1.0(7)
C16 C17 C18 C13 -2.1(7)
C16 C17 C18 C19 176.1(4)
C14 C13 C18 C17 1.7(6)
N2 C13 C18 C17 -176.2(4)
C14 C13 C18 C19 -176.4(4)
N2 C13 C18 C19 5.7(7)
C17 C18 C19 C21 -59.0(6)
C13 C18 C19 C21 119.1(5)
C17 C18 C19 C20 64.8(6)
C13 C18 C19 C20 -117.1(5)
C15 C14 C22 C24 73.8(6)
C13 C14 C22 C24 -104.6(5)
C15 C14 C22 C23 -50.2(6)
C13 C14 C22 C23 131.4(5)
C1 N1 C25 C26 -148.7(4)
Sn1 N1 C25 C26 25.7(5)
N1 C25 C26 C27 -75.0(5)
C13 N2 C27 C26 -169.4(4)
Sn1 N2 C27 C26 4.9(5)
C25 C26 C27 N2 56.3(6)
